data_2010892
loop_
_publ_author_name
'Morin, Gregory, T.'
'Shang, Maoyu'
'Smith, Bradley D.'
'Calcium(II) meso-2,3-diphenylsuccinate heptahydrate'

_publ_section_title
;
 Calcium(II) <i>meso</i>-2,3-diphenylsuccinate heptahydrate
;
_journal_issue 5
_journal_name_full 'Acta Crystallographica Section C'
_journal_page_first 544
_journal_page_last 545
_journal_paper_doi 10.1107/S0108270100001578
_journal_volume 56
_journal_year 2000
_chemical_formula_iupac '[Ca (C16 H12 O4) (H2 O)6] , H2 O'
_chemical_formula_moiety 'C16 H24 Ca O10 , H2 O'
_chemical_formula_sum 'C16 H26 Ca O11'
_chemical_formula_weight 434.45
_chemical_name_common 'Calcium(II) meso-2,3-diphenylsuccinate heptahydrate'
_chemical_name_systematic 'Calcium(II) meso-2,3-diphenylsuccinate heptahydrate'
_space_group_IT_number 2
_symmetry_cell_setting triclinic
_symmetry_space_group_name_Hall '-P 1'
_symmetry_space_group_name_H-M 'P -1'
_audit_creation_method SHELXL-97
_cell_angle_alpha 89.697(7)
_cell_angle_beta 88.440(9)
_cell_angle_gamma 81.320(8)
_cell_formula_units_Z 2
_cell_length_a 6.2394(8)
_cell_length_b 11.6342(8)
_cell_length_c 14.1648(12)
_cell_measurement_reflns_used 25
_cell_measurement_temperature 293(2)
_cell_measurement_theta_max 16
_cell_measurement_theta_min 15
_cell_volume 1016.07(17)
_computing_cell_refinement CAD-4-ARGUS
_computing_data_collection 'CAD-4-ARGUS (Enraf-Nonius, 1994)'
_computing_data_reduction 'CHI90S (Boyle, 1997)'
_computing_molecular_graphics 'ORTEP3 for Windows (Farrugia, 1997)'
_computing_publication_material 'SHELXTL (Siemens, 1994)'
_computing_structure_refinement 'SHELXL97 (Sheldrick, 1997)'
_computing_structure_solution 'SHELXS86 (Sheldrick, 1990)'
_diffrn_ambient_temperature 293(2)
_diffrn_measurement_device 'Enraf-Nonius CAD-4'
_diffrn_measurement_method \q/2\q
_diffrn_radiation_monochromator graphite
_diffrn_radiation_source 'fine-focus sealed tube'
_diffrn_radiation_type MoK\a
_diffrn_radiation_wavelength .71073
_diffrn_reflns_av_R_equivalents .010
_diffrn_reflns_av_sigmaI/netI .020
_diffrn_reflns_limit_h_max 0
_diffrn_reflns_limit_h_min -7
_diffrn_reflns_limit_k_max 13
_diffrn_reflns_limit_k_min -13
_diffrn_reflns_limit_l_max 16
_diffrn_reflns_limit_l_min -16
_diffrn_reflns_number 3939
_diffrn_reflns_theta_max 24.97
_diffrn_reflns_theta_min 2.28
_diffrn_standards_decay_% 0
_diffrn_standards_interval_count 200
_diffrn_standards_interval_time 120
_diffrn_standards_number 3
_exptl_absorpt_coefficient_mu .364
_exptl_absorpt_correction_T_max .947
_exptl_absorpt_correction_T_min .922
_exptl_absorpt_correction_type \y-scan
_exptl_absorpt_process_details '(North et al., 1968)'
_exptl_crystal_colour colorless
_exptl_crystal_density_diffrn 1.420
_exptl_crystal_density_meas ?
_exptl_crystal_description plate-like
_exptl_crystal_F_000 460
_exptl_crystal_size_max .42
_exptl_crystal_size_mid .40
_exptl_crystal_size_min .15
_refine_diff_density_max .317
_refine_diff_density_min -.210
_refine_ls_extinction_method none
_refine_ls_goodness_of_fit_all 1.057
_refine_ls_goodness_of_fit_obs 1.056
_refine_ls_hydrogen_treatment mixed
_refine_ls_matrix_type full
_refine_ls_number_parameters 305
_refine_ls_number_reflns 3580
_refine_ls_number_restraints 27
_refine_ls_restrained_S_all 1.058
_refine_ls_restrained_S_obs 1.057
_refine_ls_R_factor_all .035
_refine_ls_R_factor_obs .032
_refine_ls_shift/esd_max -.001
_refine_ls_shift/esd_mean .000
_refine_ls_structure_factor_coef Fsqd
_refine_ls_weighting_details 'w = 1/[\s^2^(Fo^2^)+(0.0345P)^2^+0.5761P] where P=(Fo^2^+2Fc^2^)/3'
_refine_ls_weighting_scheme calc
_refine_ls_wR_factor_all .083
_refine_ls_wR_factor_obs .079
_reflns_number_observed 3307
_reflns_number_total 3580
_reflns_observed_criterion I>2\s(I)
_cod_data_source_file da1102.cif
_cod_data_source_block I
_cod_depositor_comments
;
The following automatic conversions were performed:
'_symmetry_cell_setting' value 'Triclinic' changed to 'triclinic'
according to '/home/saulius/struct/CIF-dictionaries/cif_core.dic'
dictionary named 'cif_core.dic' version 2.4.1 from 2010-06-29.

Automatic conversion script
Id: cif_fix_enum 1527 2010-12-29 10:47:43Z saulius 

The following automatic conversions were performed:

'_symmetry_cell_setting' value 'Triclinic' changed to 'triclinic'
according to /home/saulius/struct/CIF-dictionaries/cif_core.dic
dictionary named 'cif_core.dic' version 2.4.1 from 2010-06-29.

Automatic conversion script
Id: cif_fix_values 1715 2011-07-08 13:25:40Z adriana 

The following automatic conversions were performed:

'_exptl_crystal_density_meas' value 'not measured' was changed to '?'
- the value is perceived as not measured.

Automatic conversion script
Id: cif_fix_values 3008 2015-01-20 13:52:24Z robertas 

The following automatic conversions were performed:

'_refine_ls_weighting_scheme' value 'calc w =
1/[\s^2^(Fo^2^)+(0.0345P)^2^+0.5761P] where P=(Fo^2^+2Fc^2^)/3' was
changed to 'calc'. New tag '_refine_ls_weighting_details' was
created. The value of the new tag was set to 'w =
1/[\s^2^(Fo^2^)+(0.0345P)^2^+0.5761P] where P=(Fo^2^+2Fc^2^)/3'.

Automatic conversion script
Id: cif_fix_values 3143 2015-03-26 13:38:13Z robertas 
;
_cod_original_cell_volume 1016.1(2)
_cod_original_sg_symbol_H-M P-1
_cod_database_code 2010892

loop_
_symmetry_equiv_pos_as_xyz
'x, y, z'
'-x, -y, -z'

loop_
_atom_site_aniso_label
_atom_site_aniso_U_11
_atom_site_aniso_U_22
_atom_site_aniso_U_33
_atom_site_aniso_U_12
_atom_site_aniso_U_13
_atom_site_aniso_U_23
Ca .0227(2) .0244(2) .0212(2) -.00323(13) -.00017(12) .00170(12)
O1 .0245(6) .0241(6) .0320(6) -.0004(5) .0016(5) .0026(5)
O2 .0294(7) .0267(6) .0340(7) -.0043(5) .0007(5) -.0011(5)
O3 .0502(8) .0299(7) .0303(7) -.0098(6) -.0082(6) .0042(5)
O4 .0293(7) .0373(7) .0301(7) -.0034(6) -.0042(5) -.0029(6)
O5 .0491(8) .0423(8) .0301(7) .0026(7) .0034(6) .0021(6)
O6 .0486(9) .0536(9) .0337(7) -.0257(7) -.0045(7) .0055(6)
O7 .0368(7) .0444(7) .0198(6) -.0126(6) -.0005(5) .0026(5)
C1 .0316(9) .0289(9) .0230(8) -.0048(7) .0041(7) .0002(7)
O8 .0354(7) .0630(9) .0250(6) -.0179(6) .0008(5) .0016(6)
C2 .0301(9) .0423(10) .0231(8) -.0093(8) .0017(7) -.0007(7)
C3 .0406(10) .0350(10) .0276(9) -.0038(8) .0088(8) .0003(7)
C4 .0418(11) .0463(12) .0436(11) -.0062(9) .0013(9) .0059(9)
C5 .0503(13) .064(2) .0550(14) .0098(11) .0008(11) .0172(12)
C6 .079(2) .0422(13) .075(2) .0115(12) .0175(14) .0238(12)
C7 .075(2) .0389(12) .076(2) -.0171(12) .0137(14) .0101(11)
C8 .0455(12) .0465(12) .0513(13) -.0123(10) .0038(10) .0068(10)
O11 .0352(7) .0252(6) .0610(9) -.0007(5) -.0093(6) -.0001(6)
C11 .0258(9) .0261(9) .0496(11) .0010(7) .0000(8) .0102(8)
C12A .025(2) .024(2) .032(2) -.0028(14) .000(2) -.002(2)
C12B .028(2) .023(2) .039(2) .0003(15) -.003(2) .001(2)
O12 .0315(7) .0254(6) .0514(8) -.0028(5) -.0025(6) .0039(6)
C13 .0366(11) .099(2) .0322(11) .0106(12) .0001(9) -.0128(11)
C14 .0472(13) .0386(12) .098(2) -.0044(10) -.0095(13) -.0065(12)
C15 .065(2) .112(3) .117(3) .017(2) .049(2) .067(3)
C16 .191(5) .100(3) .041(2) .067(3) .030(3) .009(2)
C17 .208(5) .0410(14) .051(2) -.016(2) -.051(2) -.0006(13)
C18 .075(2) .106(2) .060(2) -.048(2) -.0282(14) .039(2)
O21 .0359(8) .0702(11) .0399(8) -.0140(7) -.0020(6) -.0037(7)

loop_
_atom_site_label
_atom_site_fract_x
_atom_site_fract_y
_atom_site_fract_z
_atom_site_U_iso_or_equiv
_atom_site_thermal_displace_type
_atom_site_calc_flag
_atom_site_refinement_flags
_atom_site_occupancy
_atom_site_disorder_group
_atom_site_type_symbol
Ca .37991(5) .47407(3) .36167(2) .02282(11) Uani d . 1 . Ca
O1 .2858(2) .53681(11) .53998(9) .0273(3) Uani d D 1 . O
H11 .201(3) .4974(16) .5640(14) .033 Uiso d D 1 . H
H12 .221(3) .6022(16) .5413(14) .033 Uiso d D 1 . H
O2 .3643(2) .29612(11) .45747(9) .0301(3) Uani d D 1 . O
H21 .454(3) .2439(17) .4399(15) .036 Uiso d D 1 . H
H22 .250(3) .2711(18) .4574(15) .036 Uiso d D 1 . H
O3 .4686(2) .66553(11) .37107(10) .0363(3) Uani d D 1 . O
H31 .517(4) .6937(19) .4153(14) .044 Uiso d D 1 . H
H32 .445(4) .7134(19) .3335(14) .044 Uiso d D 1 . H
O4 .0164(2) .59266(12) .37396(9) .0323(3) Uani d D 1 . O
H41 -.046(3) .6081(18) .3242(14) .039 Uiso d D 1 . H
H42 .021(4) .6506(17) .3990(14) .039 Uiso d D 1 . H
O5 .6662(2) .32689(13) .28615(10) .0416(3) Uani d D 1 . O
H51 .686(4) .2639(19) .3128(15) .050 Uiso d D 1 . H
H52 .639(4) .315(2) .2352(14) .050 Uiso d D 1 . H
O6 .1447(2) .36844(14) .27377(10) .0434(4) Uani d D 1 . O
H61 .138(4) .399(2) .2215(15) .052 Uiso d D 1 . H
H62 .035(4) .351(2) .2846(17) .052 Uiso d D 1 . H
O7 .4400(2) .53731(11) .20218(8) .0330(3) Uani d . 1 . O
C1 .3591(3) .52495(15) .12349(12) .0279(4) Uani d . 1 . C
O8 .1779(2) .49517(13) .11197(9) .0401(3) Uani d . 1 . O
C2 .4933(3) .5502(2) .03496(12) .0315(4) Uani d . 1 . C
H2A .6407 .5561 .05444 .038 Uiso calc R 1 . H
C3 .3991(3) .6655(2) -.01053(13) .0348(4) Uani d . 1 . C
C4 .1878(3) .6888(2) -.04200(15) .0440(5) Uani d . 1 . C
H4A .0974 .6323 -.03646 .053 Uiso calc R 1 . H
C5 .1115(4) .7957(2) -.0815(2) .0584(6) Uani d . 1 . C
H5A -.0304 .8110 -.1019 .070 Uiso calc R 1 . H
C6 .2447(5) .8795(2) -.0908(2) .0681(8) Uani d . 1 . C
H6A .1928 .9517 -.1167 .082 Uiso calc R 1 . H
C7 .4537(5) .8557(2) -.0617(2) .0630(7) Uani d . 1 . C
H7A .5447 .9118 -.0686 .076 Uiso calc R 1 . H
C8 .5308(4) .7499(2) -.0222(2) .0473(5) Uani d . 1 . C
H8A .6738 .7349 -.0032 .057 Uiso calc R 1 . H
O11 .7241(2) .14112(11) .41269(11) .0408(3) Uani d . 1 . O
C11 .8902(3) .1541(2) .45469(14) .0344(4) Uani d D 1 . C
C12A .9960(6) .0581(3) .5249(3) .0271(7) Uani d PD .50 1 C
H12A 1.1446 .0710 .5366 .032 Uiso calc PR .50 1 H
C12B 1.0542(6) .0382(3) .4654(3) .0306(8) Uani d PD .50 2 C
H12B 1.1855 .0571 .4942 .037 Uiso calc PR .50 2 H
O12 .9558(2) .24924(10) .46731(10) .0362(3) Uani d . 1 . O
C13 .8740(4) .0448(3) .6234(2) .0581(7) Uani d D 1 . C
C14 .6745(4) .0199(2) .6484(2) .0614(7) Uani d . 1 . C
H14A .5990 -.0199 .6070 .074 Uiso calc R 1 . H
C15 .5850(5) .0540(4) .7355(3) .1023(15) Uani d . 1 . C
H15A .4484 .0373 .7533 .123 Uiso calc R 1 . H
C16 .6961(10) .1120(4) .7953(2) .120(2) Uani d . 1 . C
H16A .6357 .1341 .8544 .144 Uiso calc R 1 . H
C17 .8890(9) .1374(2) .7708(2) .0993(15) Uani d . 1 . C
H17A .9627 .1783 .8122 .119 Uiso calc R 1 . H
C18 .9791(5) .1043(3) .6861(2) .0765(9) Uani d . 1 . C
H18A 1.1156 .1223 .6697 .092 Uiso calc R 1 . H
O21 -.1697(3) .6331(2) .20785(11) .0480(4) Uani d D 1 . O
H211 -.277(4) .605(2) .2053(18) .058 Uiso d D 1 . H
H212 -.082(4) .594(2) .1728(17) .058 Uiso d D 1 . H

loop_
_atom_type_symbol
_atom_type_description
_atom_type_scat_dispersion_real
_atom_type_scat_dispersion_imag
_atom_type_scat_source
C C .0033 .0016 'International Tables Vol C Tables 4.2.6.8 and 6.1.1.4'
H H .0000 .0000 'International Tables Vol C Tables 4.2.6.8 and 6.1.1.4'
O O .0106 .0060 'International Tables Vol C Tables 4.2.6.8 and 6.1.1.4'
Ca Ca .2262 .3064 'International Tables Vol C Tables 4.2.6.8 and 6.1.1.4'

loop_
_geom_angle_atom_site_label_1
_geom_angle_atom_site_label_2
_geom_angle_atom_site_label_3
_geom_angle_site_symmetry_1
_geom_angle_site_symmetry_3
_geom_angle
_geom_angle_publ_flag
O3 Ca O7 . . 73.03(5) yes
O3 Ca O6 . . 138.96(5) yes
O7 Ca O6 . . 78.01(5) yes
O3 Ca O4 . . 78.32(5) yes
O7 Ca O4 . . 92.66(5) no
O6 Ca O4 . . 74.60(5) no
O3 Ca O2 . . 142.01(5) yes
O7 Ca O2 . . 141.86(4) yes
O6 Ca O2 . . 76.27(5) no
O4 Ca O2 . . 106.93(5) yes
O3 Ca O5 . . 115.20(5) no
O7 Ca O5 . . 72.39(5) no
O6 Ca O5 . . 81.81(5) no
O4 Ca O5 . . 154.35(5) yes
O2 Ca O5 . . 76.44(5) no
O3 Ca O1 . 2_666 72.66(5) no
O7 Ca O1 . 2_666 112.62(4) no
O6 Ca O1 . 2_666 146.96(5) no
O4 Ca O1 . 2_666 132.88(4) no
O2 Ca O1 . 2_666 77.50(4) no
O5 Ca O1 . 2_666 72.76(5) no
O3 Ca O1 . . 75.66(4) no
O7 Ca O1 . . 146.65(4) yes
O6 Ca O1 . . 121.18(5) yes
O4 Ca O1 . . 69.83(4) no
O2 Ca O1 . . 71.48(4) no
O5 Ca O1 . . 133.04(4) yes
O1 Ca O1 2_666 . 67.52(4) no
O3 Ca Ca . 2_666 70.89(4) yes
O7 Ca Ca . 2_666 137.77(3) no
O6 Ca Ca . 2_666 144.14(4) no
O4 Ca Ca . 2_666 100.73(3) no
O2 Ca Ca . 2_666 71.18(3) no
O5 Ca Ca . 2_666 104.31(4) no
O1 Ca Ca 2_666 2_666 34.73(3) no
O1 Ca Ca . 2_666 32.79(3) no
Ca O1 Ca 2_666 . 112.48(4) no
C1 O7 Ca . . 136.09(11) yes
O8 C1 O7 . . 124.8(2) no
O8 C1 C2 . . 117.97(15) no
O7 C1 C2 . . 117.2(2) no
C2 C2 C3 2_665 . 111.3(2) yes
C2 C2 C1 2_665 . 110.1(2) yes
C3 C2 C1 . . 111.14(14) no
C8 C3 C4 . . 118.4(2) no
C8 C3 C2 . . 118.4(2) no
C4 C3 C2 . . 123.1(2) no
C5 C4 C3 . . 120.3(2) no
C6 C5 C4 . . 120.3(2) no
C7 C6 C5 . . 119.4(2) no
C6 C7 C8 . . 120.7(2) no
C7 C8 C3 . . 120.9(2) no
O11 C11 O12 . . 125.3(2) no
O11 C11 C12A . . 120.4(2) no
O12 C11 C12A . . 111.7(2) no
O11 C11 C12B . . 113.5(2) no
O12 C11 C12B . . 118.9(2) no
C12A C12A C11 2_756 . 106.6(4) no
C12A C12A C13 2_756 . 105.6(4) no
C11 C12A C13 . . 117.8(3) no
C12B C12B C11 2_756 . 106.2(4) no
C12B C12B C13 2_756 2_756 104.3(4) no
C11 C12B C13 . 2_756 121.1(3) no
C14 C13 C18 . . 118.5(2) no
C14 C13 C12A . . 133.7(2) no
C18 C13 C12A . . 104.6(2) no
C14 C13 C12B . 2_756 103.7(2) no
C18 C13 C12B . 2_756 135.4(3) no
C13 C14 C15 . . 119.5(3) no
C16 C15 C14 . . 119.9(3) no
C17 C16 C15 . . 120.8(3) no
C16 C17 C18 . . 120.1(3) no
C17 C18 C13 . . 121.3(3) no

loop_
_geom_bond_atom_site_label_1
_geom_bond_atom_site_label_2
_geom_bond_site_symmetry_2
_geom_bond_distance
_geom_bond_publ_flag
Ca O3 . 2.3799(13) yes
Ca O7 . 2.4093(12) yes
Ca O6 . 2.4237(14) yes
Ca O4 . 2.4728(13) yes
Ca O2 . 2.4822(13) yes
Ca O5 . 2.5017(15) yes
Ca O1 2_666 2.5264(13) no
Ca O1 . 2.6582(13) no
Ca Ca 2_666 4.3110(7) yes
O1 Ca 2_666 2.5264(13) no
O7 C1 . 1.254(2) no
C1 O8 . 1.247(2) no
C1 C2 . 1.540(2) no
C2 C2 2_665 1.526(4) no
C2 C3 . 1.528(3) yes
C3 C8 . 1.379(3) no
C3 C4 . 1.390(3) no
C4 C5 . 1.384(3) no
C5 C6 . 1.377(4) no
C6 C7 . 1.367(4) no
C7 C8 . 1.374(3) no
O11 C11 . 1.238(2) no
C11 O12 . 1.252(2) no
C11 C12A . 1.572(4) no
C11 C12B . 1.574(4) no
C12A C12A 2_756 1.522(7) no
C12A C13 . 1.590(5) no
C12B C12B 2_756 1.531(8) no
C12B C13 2_756 1.603(5) no
C13 C14 . 1.358(4) no
C13 C18 . 1.368(4) no
C13 C12B 2_756 1.603(5) no
C14 C15 . 1.375(5) no
C15 C16 . 1.353(7) no
C16 C17 . 1.319(6) no
C17 C18 . 1.345(5) no

loop_
_geom_hbond_atom_site_label_D
_geom_hbond_atom_site_label_H
_geom_hbond_atom_site_label_A
_geom_hbond_site_symmetry_A
_geom_hbond_distance_DH
_geom_hbond_distance_HA
_geom_hbond_distance_DA
_geom_hbond_angle_DHA
O1 H11 O4 2_566 .82(2) 2.02(2) 2.833(2) 177(2)
O1 H12 O12 2_666 .81(2) 1.91(2) 2.712(2) 173(2)
O2 H21 O11 . .80(2) 1.94(2) 2.722(2) 165(2)
O2 H22 O12 1_455 .81(2) 1.89(2) 2.686(2) 166(2)
O3 H31 O2 2_666 .80(2) 1.98(2) 2.744(2) 158(2)
O4 H41 O21 . .82(2) 1.84(2) 2.660(2) 175(2)
O4 H42 O12 2_666 .77(2) 2.25(2) 2.938(2) 150(2)
O5 H51 O11 . .82(2) 2.00(2) 2.788(2) 162(2)
O6 H61 O8 . .82(2) 1.94(2) 2.739(2) 165(2)
O6 H62 O5 1_455 .75(3) 2.36(3) 3.096(2) 166(2)
O21 H211 O7 1_455 .79(2) 2.04(2) 2.830(2) 178(2)
O21 H212 O8 . .82(2) 2.02(2) 2.817(2) 167(2)

loop_
_geom_torsion_atom_site_label_1
_geom_torsion_atom_site_label_2
_geom_torsion_atom_site_label_3
_geom_torsion_atom_site_label_4
_geom_torsion
_geom_torsion_publ_flag
O3 Ca O1 Ca -76.87(6) no
O7 Ca O1 Ca -97.38(8) no
O6 Ca O1 Ca 144.09(6) no
O4 Ca O1 Ca -159.47(6) no
O2 Ca O1 Ca 83.77(5) n
O5 Ca O1 Ca 34.38(8) no
O1 Ca O1 Ca .0 n
Ca Ca O1 Ca .0 no
O3 Ca O7 C1 -143.4(2) no
O6 Ca O7 C1 7.2(2) yes
O4 Ca O7 C1 -66.5(2) no
O2 Ca O7 C1 55.6(2) no
O5 Ca O7 C1 92.3(2) no
O1 Ca O7 C1 154.3(2) no
O1 Ca O7 C1 -122.6(2) no
Ca Ca O7 C1 -175.64(14) no
Ca O7 C1 O8 18.9(3) no
Ca O7 C1 C2 -161.96(12) no
O8 C1 C2 C2 -50.4(3) no
O7 C1 C2 C2 130.4(2) no
O8 C1 C2 C3 73.3(2) no
O7 C1 C2 C3 -105.9(2) no
C2 C2 C3 C8 -114.3(2) no
C1 C2 C3 C8 122.7(2) no
C2 C2 C3 C4 64.7(3) n
C1 C2 C3 C4 -58.3(2) yes
C8 C3 C4 C5 -1.8(3) no
C2 C3 C4 C5 179.2(2) no
C3 C4 C5 C6 .6(4) no
C4 C5 C6 C7 .8(4) no
C5 C6 C7 C8 -.8(4) no
C6 C7 C8 C3 -.5(4) no
C4 C3 C8 C7 1.8(3) no
C2 C3 C8 C7 -179.2(2) no
O11 C11 C12A C12A 46.2(4) no
O12 C11 C12A C12A -151.4(3) no
C12B C11 C12A C12A -41.5(3) no
O11 C11 C12A C13 -72.2(3) no
O12 C11 C12A C13 90.3(3) no
C12B C11 C12A C13 -159.9(5) no
O11 C11 C12B C12B -68.9(4) no
O12 C11 C12B C12B 127.6(3) no
C12A C11 C12B C12B 41.1(3) no
O11 C11 C12B C13 49.5(3) no
O12 C11 C12B C13 -114.1(3) no
C12A C11 C12B C13 159.4(5) no
C12A C12A C13 C14 -59.0(5) no
C11 C12A C13 C14 59.9(4) no
C12A C12A C13 C18 142.3(3) no
C11 C12A C13 C18 -98.8(3) no
C12A C12A C13 C12B .9(3) no
C11 C12A C13 C12B 119.8(4) no
C18 C13 C14 C15 -.5(4) no
C12A C13 C14 C15 -156.8(3) no
C12B C13 C14 C15 164.4(3) no
C13 C14 C15 C16 .0(5) no
C14 C15 C16 C17 .7(6) no
C15 C16 C17 C18 -.9(6) no
C16 C17 C18 C13 .4(5) no
C14 C13 C18 C17 .3(4) no
C12A C13 C18 C17 162.8(3) no
C12B C13 C18 C17 -158.6(3) no
